data_2006158
loop_
_publ_author_name
'Boldyreva, Elena V.'
'Kivikoski, Jussi'
'Howard, J. A. K.'

_publ_section_title
;
 Pentaamminenitrocobalt(III) Chloride Nitrate at 290K and 150K
;
_journal_issue 5
_journal_name_full 'Acta Crystallographica Section C'
_journal_page_first 526
_journal_page_last 528
_journal_paper_doi 10.1107/S0108270196014217
_journal_volume 53
_journal_year 1997
_chemical_formula_iupac '[Co (N H3)5 N O2] (N O3) Cl'
_chemical_formula_moiety 'H15 O5 N7 Cl Co'
_chemical_formula_sum 'Cl Co H15 N7 O5'
_chemical_formula_weight 287.57
_chemical_name_systematic
;
nitro-pentaammine-Co(III)-chloride-nitrate
;
_space_group_IT_number 62
_symmetry_cell_setting orthorhombic
_symmetry_space_group_name_Hall '-P 2c 2n'
_symmetry_space_group_name_H-M 'P n a m'
_audit_creation_method SHELXL-93
_cell_angle_alpha 90.00
_cell_angle_beta 90.00
_cell_angle_gamma 90.00
_cell_formula_units_Z 4
_cell_length_a 14.814(3)
_cell_length_b 9.623(2)
_cell_length_c 7.309(2)
_cell_measurement_reflns_used 25
_cell_measurement_temperature 290
_cell_measurement_theta_max 23.615
_cell_measurement_theta_min 16.955
_cell_volume 1041.9(4)
_computing_cell_refinement 'MSC/AFC Diffractometer Control Software'
_computing_data_collection
;MSC/AFC Diffractometer Control Software (Molecular Structure Corporation,
 1988)
;
_computing_data_reduction 'TEXSAN (Molecular Structure Corporation, 1989)'
_computing_molecular_graphics 'SHELXTL-Plus (Sheldrick, 1989)'
_computing_publication_material SHELXL93
_computing_structure_refinement 'SHELXL93 (Sheldrick, 1993)'
_computing_structure_solution 'SHELXS86 (Sheldrick, 1990)'
_diffrn_ambient_temperature 290
_diffrn_measurement_device
;
Rigaku AFC6S 4-circle diffractometer'
;
_diffrn_measurement_method '\w/2\q scans'
_diffrn_radiation_monochromator graphite
_diffrn_radiation_source 'fine-focus sealed tube'
_diffrn_radiation_type 'Mo K\a'
_diffrn_radiation_wavelength 0.71073
_diffrn_reflns_av_R_equivalents 0.02
_diffrn_reflns_av_sigmaI/netI 0.0301
_diffrn_reflns_limit_h_max 20
_diffrn_reflns_limit_h_min 0
_diffrn_reflns_limit_k_max 13
_diffrn_reflns_limit_k_min 0
_diffrn_reflns_limit_l_max 10
_diffrn_reflns_limit_l_min -10
_diffrn_reflns_number 2762
_diffrn_reflns_theta_max 28.01
_diffrn_reflns_theta_min 3.47
_diffrn_standards_decay_% none
_diffrn_standards_interval_count 150
_diffrn_standards_number 3
_exptl_absorpt_coefficient_mu 1.92
_exptl_absorpt_correction_T_max 0.681
_exptl_absorpt_correction_T_min 0.553
_exptl_absorpt_correction_type
;
  'empirical, 36 \y scans of 6 reflections (North, Phillips & Mathews, 1968)'
;
_exptl_crystal_colour ruby
_exptl_crystal_density_diffrn 1.833
_exptl_crystal_density_meas ?
_exptl_crystal_description 'elongated prism'
_exptl_crystal_F_000 592
_exptl_crystal_size_max 0.5
_exptl_crystal_size_mid 0.3
_exptl_crystal_size_min 0.2
_refine_diff_density_max 0.339
_refine_diff_density_min -0.290
_refine_ls_extinction_coef 0.0061(8)
_refine_ls_extinction_method SHELXL
_refine_ls_goodness_of_fit_all 0.993
_refine_ls_goodness_of_fit_obs 1.051
_refine_ls_hydrogen_treatment refall
_refine_ls_matrix_type full
_refine_ls_number_parameters 83
_refine_ls_number_reflns 1353
_refine_ls_number_restraints 0
_refine_ls_restrained_S_all 0.993
_refine_ls_restrained_S_obs 1.051
_refine_ls_R_factor_all 0.0407
_refine_ls_R_factor_obs .0240
_refine_ls_shift/esd_max 0.058
_refine_ls_shift/esd_mean 0.002
_refine_ls_structure_factor_coef Fsqd
_refine_ls_weighting_details 'w = 1/[\s^2^(Fo^2^)+(0.0342P)^2^+0.3911P] where P=(Fo^2^+2Fc^2^)/3'
_refine_ls_weighting_scheme calc
_refine_ls_wR_factor_all 0.0674
_refine_ls_wR_factor_obs .0623
_reflns_number_observed 1050
_reflns_number_total 1353
_reflns_observed_criterion >2.0\s(I)
_cod_data_source_file sk1070.cif
_cod_data_source_block at_290K
_cod_depositor_comments
;
The following automatic conversions were performed:

'_exptl_crystal_density_meas' value 'not measured' was changed to '?'
- the value is perceived as not measured.

Automatic conversion script
Id: cif_fix_values 3008 2015-01-20 13:52:24Z robertas 

The following automatic conversions were performed:

'_refine_ls_weighting_scheme' value 'calc w =
1/[\s^2^(Fo^2^)+(0.0342P)^2^+0.3911P] where P=(Fo^2^+2Fc^2^)/3' was
changed to 'calc'. New tag '_refine_ls_weighting_details' was
created. The value of the new tag was set to 'w =
1/[\s^2^(Fo^2^)+(0.0342P)^2^+0.3911P] where P=(Fo^2^+2Fc^2^)/3'.

Automatic conversion script
Id: cif_fix_values 3143 2015-03-26 13:38:13Z robertas 
;
_cod_original_cell_volume 1041.9(6)
_cod_original_sg_symbol_Hall '-P 2c -2n'
_cod_original_formula_sum 'H15 O5 N7 Cl Co'
_cod_database_code 2006158

loop_
_symmetry_equiv_pos_as_xyz
'x, y, z'
'-x+1/2, y+1/2, -z'
'-x, -y, z+1/2'
'x+1/2, -y+1/2, -z+1/2'
'-x, -y, -z'
'x-1/2, -y-1/2, z'
'x, y, -z-1/2'
'-x-1/2, y-1/2, z-1/2'

loop_
_atom_site_aniso_label
_atom_site_aniso_U_11
_atom_site_aniso_U_22
_atom_site_aniso_U_33
_atom_site_aniso_U_12
_atom_site_aniso_U_13
_atom_site_aniso_U_23
Co1 .0181(2) .0206(2) .0230(2) -.00071(13) .000 .000
Cl1 .0275(3) .0308(4) .0341(4) .0034(3) .000 .000
N1 .0240(11) .0247(12) .0345(12) -.0005(9) .000 .000
N2 .0266(8) .0308(9) .0313(9) -.0026(6) -.0027(7) .0009(8)
N4 .0211(11) .0337(13) .0237(11) -.0014(9) .000 .000
N3 .0262(8) .0324(9) .0341(9) -.0020(7) .0048(7) .0003(8)
O2 .0401(13) .0317(12) .062(2) -.0085(10) .000 .000
O1 .0338(12) .0315(12) .068(2) .0060(10) .000 .000
N5 .0221(11) .0330(13) .0349(13) .0023(9) .000 .000
O4 .071(2) .0345(14) .066(2) .0129(13) .000 .000
O3 .0468(9) .0538(10) .0383(9) -.0051(8) -.0009(7) -.0102(8)

loop_
_atom_site_label
_atom_site_fract_x
_atom_site_fract_y
_atom_site_fract_z
_atom_site_U_iso_or_equiv
_atom_site_thermal_displace_type
_atom_site_calc_flag
_atom_site_refinement_flags
_atom_site_occupancy
_atom_site_disorder_group
_atom_site_type_symbol
Co1 .13299(2) .20415(4) -.2500 .02056(12) Uani d S 1 . Co
Cl1 .15198(5) -.01892(8) .2500 .0308(2) Uani d S 1 . Cl
N1 .12397(15) .4104(2) -.2500 .0277(5) Uani d S 1 . N
H1A .083(2) .4384(7) -.339(3) .042 Uiso calc PR .50 . H
H1B .1802(12) .4484(9) -.274(5) .042 Uiso calc PR .50 . H
H1C .104(2) .4405(9) -.137(4) .042 Uiso calc PR .50 . H
N2 .22559(10) .2183(2) -.0576(2) .0296(4) Uani d . 1 . N
H2A .2135(6) .2816(15) .0094(17) .044 Uiso calc R 1 . H
H2B .2740(8) .2317(17) -.1037(7) .044 Uiso calc R 1 . H
H2C .2270(8) .1473(13) -.0002(17) .044 Uiso calc R 1 . H
N4 .14679(15) .0016(3) -.2500 .0261(5) Uani d S 1 . N
N3 .03941(11) .1861(2) -.0622(3) .0309(4) Uani d . 1 . N
H3A .0264(8) .2617(12) -.0241(18) .046 Uiso calc R 1 . H
H3B .0580(5) .1391(16) .0203(17) .046 Uiso calc R 1 . H
H3C -.0045(8) .1502(17) -.1058(9) .046 Uiso calc R 1 . H
O2 .0802(2) -.0705(2) -.2500 .0447(6) Uani d S 1 . O
O1 .22340(15) -.0456(2) -.2500 .0445(6) Uani d S 1 . O
N5 .4111(2) -.0010(3) -.2500 .0300(5) Uani d S 1 . N
O4 .4122(2) -.1289(3) -.2500 .0569(7) Uani d S 1 . O
O3 .41064(11) .0644(2) -.1024(2) .0463(4) Uani d . 1 . O

loop_
_atom_type_symbol
_atom_type_description
_atom_type_scat_dispersion_real
_atom_type_scat_dispersion_imag
_atom_type_scat_source
N N 0.0061 0.0033 'International Tables Vol C Tables 4.2.6.8 and 6.1.1.4'
H H 0.0000 0.0000 'International Tables Vol C Tables 4.2.6.8 and 6.1.1.4'
O O 0.0106 0.0060 'International Tables Vol C Tables 4.2.6.8 and 6.1.1.4'
Cl Cl 0.1484 0.1585 'International Tables Vol C Tables 4.2.6.8 and 6.1.1.4'
Co Co 0.3494 0.9721 'International Tables Vol C Tables 4.2.6.8 and 6.1.1.4'

loop_
_geom_angle_atom_site_label_1
_geom_angle_atom_site_label_2
_geom_angle_atom_site_label_3
_geom_angle_site_symmetry_1
_geom_angle_site_symmetry_3
_geom_angle
_geom_angle_publ_flag
N3 Co1 N3 7 . 88.99(11) ?
N3 Co1 N4 7 . 89.18(7) ?
N3 Co1 N4 . . 89.18(7) ?
N3 Co1 N2 7 . 178.50(7) ?
N3 Co1 N2 . . 89.92(8) ?
N4 Co1 N2 . . 89.77(7) ?
N3 Co1 N2 7 7 89.92(8) ?
N3 Co1 N2 . 7 178.50(7) ?
N4 Co1 N2 . 7 89.77(7) ?
N2 Co1 N2 . 7 91.15(10) ?
N3 Co1 N1 7 . 92.34(7) ?
N3 Co1 N1 . . 92.34(7) ?
N4 Co1 N1 . . 177.86(9) ?
N2 Co1 N1 . . 88.74(7) ?
N2 Co1 N1 7 . 88.74(7) ?
Co1 N1 H1A . . 109.47(4) ?
Co1 N1 H1B . . 109.47(7) ?
H1A N1 H1B . . 109.5 ?
Co1 N1 H1C . . 109.47(2) ?
H1A N1 H1C . . 109.5 ?
H1B N1 H1C . . 109.5 ?
Co1 N2 H2A . . 109.47(5) ?
Co1 N2 H2B . . 109.47(5) ?
H2A N2 H2B . . 109.5 ?
Co1 N2 H2C . . 109.47(5) ?
H2A N2 H2C . . 109.5 ?
H2B N2 H2C . . 109.5 ?
O2 N4 O1 . . 123.1(3) ?
O2 N4 Co1 . . 119.2(2) yes
O1 N4 Co1 . . 117.8(2) yes
Co1 N3 H3A . . 109.47(5) ?
Co1 N3 H3B . . 109.47(5) ?
H3A N3 H3B . . 109.5 ?
Co1 N3 H3C . . 109.47(6) ?
H3A N3 H3C . . 109.5 ?
H3B N3 H3C . . 109.5 ?
O4 N5 O3 . . 120.24(13) yes
O4 N5 O3 . 7 120.24(13) ?
O3 N5 O3 . 7 119.5(3) yes

loop_
_geom_bond_atom_site_label_1
_geom_bond_atom_site_label_2
_geom_bond_site_symmetry_2
_geom_bond_distance
_geom_bond_publ_flag
Co1 N3 7 1.959(2) ?
Co1 N3 . 1.959(2) yes
Co1 N4 . 1.960(3) yes
Co1 N2 . 1.969(2) yes
Co1 N2 7 1.969(2) ?
Co1 N1 . 1.989(3) yes
N1 H1A . .93(2) ?
N1 H1B . .93(2) ?
N1 H1C . .93(2) ?
N2 H2A . .802(12) ?
N2 H2B . .802(12) ?
N2 H2C . .802(12) ?
N4 O2 . 1.206(3) yes
N4 O1 . 1.222(3) yes
N3 H3A . .802(12) ?
N3 H3B . .802(12) ?
N3 H3C . .802(12) ?
N5 O4 . 1.231(3) yes
N5 O3 . 1.249(2) yes
N5 O3 7 1.249(2) ?
